data_7043977
loop_
_publ_author_name
'Liu, Jian-Jun'
'Shan, Yue-Bin'
'Huang, Chang-Cang'
'Dai, Wenxin'
'Lin, Mei-Jin'

_publ_section_title
;
 Assembly of donor-acceptor hybrid heterostructures based on iodoplumbates
 and viologen coordination polymers
;
_journal_name_full 'Dalton Trans.'
_journal_paper_doi 10.1039/C7DT02133J
_journal_year 2017
_chemical_formula_moiety '2(I4 Pb1.20), C14 H12 Co N2 O8'
_chemical_formula_sum 'C14 H12 Co I8 N2 O8 Pb2.4'
_chemical_formula_weight 1907.64
_space_group_crystal_system triclinic
_space_group_IT_number 2
_space_group_name_Hall '-P 1'
_space_group_name_H-M_alt 'P -1'
_symmetry_space_group_name_Hall '-P 1'
_symmetry_space_group_name_H-M 'P -1'
_atom_sites_solution_hydrogens geom
_audit_creation_method SHELXL-2014/7
_audit_update_record
;
2017-08-11 deposited with the CCDC.
2017-08-14 downloaded from the CCDC.
;
_cell_angle_alpha 82.028(6)
_cell_angle_beta 89.129(6)
_cell_angle_gamma 83.994(5)
_cell_formula_units_Z 1
_cell_length_a 4.8667(3)
_cell_length_b 11.3891(8)
_cell_length_c 16.8685(12)
_cell_measurement_reflns_used 3091
_cell_measurement_temperature 153(2)
_cell_measurement_theta_max 28.8160
_cell_measurement_theta_min 3.2100
_cell_volume 920.86(11)
_computing_cell_refinement 'CrysAlisPro 1.171.39.30c (Rigaku OD, 2017)'
_computing_data_collection 'CrysAlisPro 1.171.39.30c (Rigaku OD, 2017)'
_computing_data_reduction 'CrysAlisPro 1.171.39.30c (Rigaku OD, 2017)'
_computing_molecular_graphics 'DIAMOND (Brandenburg, 2004)'
_computing_publication_material 'publCIF (Westrip, 2010)'
_computing_structure_refinement 'SHELXL-2014/7 (Sheldrick, 2014)'
_computing_structure_solution 'SHELXS-97 (Sheldrick, 2008)'
_diffrn_ambient_temperature 153(2)
_diffrn_measured_fraction_theta_full 0.999
_diffrn_measured_fraction_theta_max 0.999
_diffrn_measurement_device_type 'XtaLAB AFC11 (RCD3): quarter-chi single'
_diffrn_radiation_type MoK\a
_diffrn_radiation_wavelength 0.71073
_diffrn_reflns_av_R_equivalents 0.0558
_diffrn_reflns_av_unetI/netI 0.0598
_diffrn_reflns_Laue_measured_fraction_full 0.999
_diffrn_reflns_Laue_measured_fraction_max 0.999
_diffrn_reflns_limit_h_max 5
_diffrn_reflns_limit_h_min -5
_diffrn_reflns_limit_k_max 13
_diffrn_reflns_limit_k_min -13
_diffrn_reflns_limit_l_max 20
_diffrn_reflns_limit_l_min -20
_diffrn_reflns_number 11490
_diffrn_reflns_point_group_measured_fraction_full 0.999
_diffrn_reflns_point_group_measured_fraction_max 0.999
_diffrn_reflns_theta_full 25.022
_diffrn_reflns_theta_max 25.022
_diffrn_reflns_theta_min 2.438
_exptl_absorpt_coefficient_mu 18.122
_exptl_absorpt_correction_T_max 1.00000
_exptl_absorpt_correction_T_min 0.40139
_exptl_absorpt_correction_type gaussian
_exptl_absorpt_process_details 'CrysAlisPro 1.171.39.30c (Rigaku OD, 2017)'
_exptl_crystal_colour red
_exptl_crystal_density_diffrn 3.440
_exptl_crystal_description block
_exptl_crystal_F_000 822
_exptl_crystal_size_max 0.08
_exptl_crystal_size_mid 0.05
_exptl_crystal_size_min 0.01
_refine_diff_density_max 6.203
_refine_diff_density_min -6.457
_refine_diff_density_rms 0.366
_refine_ls_extinction_method none
_refine_ls_goodness_of_fit_ref 1.000
_refine_ls_hydrogen_treatment constr
_refine_ls_matrix_type full
_refine_ls_number_parameters 157
_refine_ls_number_reflns 3252
_refine_ls_number_restraints 0
_refine_ls_restrained_S_all 1.000
_refine_ls_R_factor_all 0.0914
_refine_ls_R_factor_gt 0.0704
_refine_ls_shift/su_max 0.000
_refine_ls_shift/su_mean 0.000
_refine_ls_structure_factor_coef Fsqd
_refine_ls_weighting_details 'w=1/[\s^2^(Fo^2^)+(0.1044P)^2^+47.8146P] where P=(Fo^2^+2Fc^2^)/3'
_refine_ls_weighting_scheme calc
_refine_ls_wR_factor_gt 0.1848
_refine_ls_wR_factor_ref 0.2000
_reflns_Friedel_coverage 0.000
_reflns_number_gt 2536
_reflns_number_total 3252
_reflns_threshold_expression 'I > 2\s(I)'
_cod_data_source_file c7dt02133j2.cif
_cod_data_source_block complex2
_cod_original_cell_volume 920.85(11)
_cod_original_formula_sum 'C14 H12 Co I8 N2 O8 Pb2.40'
_cod_database_code 7043977
_shelx_shelxl_version_number 2014/7
_shelx_space_group_comment
;
The symmetry employed for this shelxl refinement is uniquely defined
by the following loop, which should always be used as a source of
symmetry information in preference to the above space-group names.
They are only intended as comments.
;

loop_
_space_group_symop_operation_xyz
'x, y, z'
'-x, -y, -z'

loop_
_atom_site_label
_atom_site_type_symbol
_atom_site_fract_x
_atom_site_fract_y
_atom_site_fract_z
_atom_site_U_iso_or_equiv
_atom_site_adp_type
_atom_site_occupancy
_atom_site_site_symmetry_order
_atom_site_calc_flag
_atom_site_refinement_flags_posn
_atom_site_refinement_flags_adp
_atom_site_refinement_flags_occupancy
I1 I -0.6663(3) 1.37700(11) 0.80588(8) 0.0299(4) Uani 1 1 d . . .
I2 I 0.2539(3) 0.67672(11) 0.95469(8) 0.0319(4) Uani 1 1 d . . .
I3 I -0.2718(4) 0.70321(13) 0.71610(11) 0.0506(5) Uani 1 1 d . . .
I4 I -0.1863(4) 1.36209(14) 0.58566(15) 0.0692(7) Uani 1 1 d . . .
Pb1 Pb -0.21864(18) 0.52705(8) 0.87652(5) 0.0187(4) Uani 0.727(4) 1 d . . .
Pb2 Pb 0.2699(3) 0.5410(2) 0.62843(12) 0.0481(9) Uani 0.475(4) 1 d . . .
Co1 Co 0.0000 1.0000 0.5000 0.0286(9) Uani 1 2 d S . P
O1 O -0.262(2) 1.0329(10) 0.5954(6) 0.017(2) Uani 1 1 d . . .
O2 O 0.056(2) 0.9831(12) 0.6933(7) 0.026(3) Uani 1 1 d . . .
O3 O -0.259(2) 0.8743(10) 0.4770(6) 0.014(2) Uani 1 1 d . . .
O4 O 0.241(2) 0.8630(12) 0.5714(7) 0.026(3) Uani 1 1 d . . .
N1 N -0.288(3) 1.0540(12) 0.8065(8) 0.018(3) Uani 1 1 d . . .
C1 C -0.174(3) 1.0244(14) 0.6677(10) 0.017(4) Uani 1 1 d . . .
C2 C -0.391(4) 1.0705(15) 0.7235(10) 0.020(4) Uani 1 1 d . . .
H2A H -0.4455 1.1563 0.7058 0.024 Uiso 1 1 calc R U .
H2B H -0.5573 1.0276 0.7213 0.024 Uiso 1 1 calc R U .
C3 C -0.354(3) 0.9615(16) 0.8577(10) 0.021(4) Uani 1 1 d . . .
H3 H -0.4799 0.9111 0.8416 0.025 Uiso 1 1 calc R U .
C4 C -0.242(3) 0.9370(16) 0.9340(11) 0.020(4) Uani 1 1 d . . .
H4 H -0.2913 0.8698 0.9692 0.024 Uiso 1 1 calc R U .
C5 C -0.061(3) 1.0097(14) 0.9595(10) 0.014(3) Uiso 1 1 d . . .
C6 C 0.006(4) 1.1082(15) 0.9039(10) 0.021(4) Uiso 1 1 d . . .
H6 H 0.1290 1.1608 0.9187 0.025 Uiso 1 1 calc R U .
C7 C -0.111(4) 1.1275(16) 0.8274(11) 0.021(4) Uiso 1 1 d . . .
H7 H -0.0644 1.1928 0.7900 0.025 Uiso 1 1 calc R U .

loop_
_atom_site_aniso_label
_atom_site_aniso_U_11
_atom_site_aniso_U_22
_atom_site_aniso_U_33
_atom_site_aniso_U_23
_atom_site_aniso_U_13
_atom_site_aniso_U_12
I1 0.0395(8) 0.0244(7) 0.0288(7) -0.0103(5) 0.0027(5) -0.0079(5)
I2 0.0436(8) 0.0221(7) 0.0305(7) -0.0101(5) -0.0021(6) 0.0026(5)
I3 0.0599(11) 0.0256(8) 0.0629(11) 0.0074(7) -0.0076(8) -0.0055(7)
I4 0.0441(10) 0.0289(9) 0.1390(19) -0.0269(10) 0.0425(11) -0.0106(7)
Pb1 0.0170(6) 0.0205(6) 0.0192(6) -0.0050(4) 0.0000(4) -0.0023(4)
Pb2 0.0237(10) 0.0881(18) 0.0440(13) -0.0419(11) 0.0088(7) -0.0165(9)
Co1 0.0230(19) 0.039(2) 0.025(2) -0.0072(16) 0.0003(15) -0.0037(16)
O1 0.023(6) 0.025(6) 0.004(5) -0.006(5) 0.001(5) -0.002(5)
O2 0.018(6) 0.041(8) 0.019(7) -0.010(6) -0.007(5) 0.003(6)
O3 0.006(5) 0.025(6) 0.011(6) -0.009(5) -0.001(4) 0.000(4)
O4 0.013(6) 0.051(9) 0.016(6) -0.010(6) -0.001(5) -0.002(6)
N1 0.017(7) 0.018(7) 0.018(7) -0.002(6) 0.004(6) -0.001(6)
C1 0.011(8) 0.015(8) 0.022(9) 0.000(7) 0.007(7) 0.002(7)
C2 0.023(9) 0.021(9) 0.019(9) -0.010(7) 0.005(7) -0.010(7)
C3 0.016(8) 0.029(10) 0.021(9) -0.013(8) 0.000(7) -0.007(7)
C4 0.016(8) 0.026(10) 0.020(9) -0.008(7) -0.002(7) 0.002(7)

loop_
_atom_type_symbol
_atom_type_description
_atom_type_scat_dispersion_real
_atom_type_scat_dispersion_imag
_atom_type_scat_source
C C 0.0033 0.0016 'International Tables Vol C Tables 4.2.6.8 and 6.1.1.4'
H H 0.0000 0.0000 'International Tables Vol C Tables 4.2.6.8 and 6.1.1.4'
Co Co 0.3494 0.9721 'International Tables Vol C Tables 4.2.6.8 and 6.1.1.4'
I I -0.4742 1.8119 'International Tables Vol C Tables 4.2.6.8 and 6.1.1.4'
N N 0.0061 0.0033 'International Tables Vol C Tables 4.2.6.8 and 6.1.1.4'
O O 0.0106 0.0060 'International Tables Vol C Tables 4.2.6.8 and 6.1.1.4'
Pb Pb -3.3944 10.1111 'International Tables Vol C Tables 4.2.6.8 and 6.1.1.4'

loop_
_geom_angle_atom_site_label_1
_geom_angle_atom_site_label_2
_geom_angle_atom_site_label_3
_geom_angle
_geom_angle_site_symmetry_1
_geom_angle_site_symmetry_3
Pb1 I1 Pb2 96.37(5) 1_565 1_465
Pb1 I1 Pb1 95.59(4) 1_565 1_465
Pb2 I1 Pb1 92.12(5) 1_465 1_465
Pb1 I2 Pb1 93.54(4) 1_655 .
Pb1 I2 Pb1 94.91(4) 1_655 2_567
Pb1 I2 Pb1 85.84(4) . 2_567
Pb2 I4 Pb2 94.68(7) 1_465 1_565
I3 Pb1 I1 88.01(4) . 1_545
I3 Pb1 I2 91.34(5) . 1_455
I1 Pb1 I2 86.85(4) 1_545 1_455
I3 Pb1 I1 90.47(5) . 1_645
I1 Pb1 I1 95.59(4) 1_545 1_645
I2 Pb1 I1 177.02(4) 1_455 1_645
I3 Pb1 I2 93.67(5) . .
I1 Pb1 I2 178.27(4) 1_545 .
I2 Pb1 I2 93.54(4) 1_455 .
I1 Pb1 I2 83.97(4) 1_645 .
I3 Pb1 I2 171.58(5) . 2_567
I1 Pb1 I2 84.19(4) 1_545 2_567
I2 Pb1 I2 85.09(4) 1_455 2_567
I1 Pb1 I2 93.43(4) 1_645 2_567
I2 Pb1 I2 94.16(4) . 2_567
I4 Pb2 I1 82.94(7) 1_645 1_645
I4 Pb2 I4 94.68(6) 1_645 1_545
I1 Pb2 I4 87.07(7) 1_645 1_545
O3 Co1 O3 180.0(4) . 2_576
O3 Co1 O1 87.0(4) . .
O3 Co1 O1 93.0(4) 2_576 .
O3 Co1 O1 93.0(4) . 2_576
O3 Co1 O1 87.0(4) 2_576 2_576
O1 Co1 O1 180.0(6) . 2_576
O3 Co1 O4 88.3(5) . .
O3 Co1 O4 91.7(5) 2_576 .
O1 Co1 O4 92.2(4) . .
O1 Co1 O4 87.8(4) 2_576 .
O3 Co1 O4 91.7(5) . 2_576
O3 Co1 O4 88.3(5) 2_576 2_576
O1 Co1 O4 87.8(4) . 2_576
O1 Co1 O4 92.2(4) 2_576 2_576
O4 Co1 O4 180.0 . 2_576
C1 O1 Co1 122.4(10) . .
C3 N1 C7 120.9(15) . .
C3 N1 C2 119.6(14) . .
C7 N1 C2 119.3(14) . .
O2 C1 O1 127.3(15) . .
O2 C1 C2 120.2(15) . .
O1 C1 C2 112.4(14) . .
N1 C2 C1 111.0(14) . .
N1 C2 H2A 109.4 . .
C1 C2 H2A 109.4 . .
N1 C2 H2B 109.4 . .
C1 C2 H2B 109.4 . .
H2A C2 H2B 108.0 . .
N1 C3 C4 121.4(16) . .
N1 C3 H3 119.3 . .
C4 C3 H3 119.3 . .
C5 C4 C3 120.6(17) . .
C5 C4 H4 119.7 . .
C3 C4 H4 119.7 . .
C4 C5 C6 117.0(16) . .
C4 C5 C5 123.3(19) . 2_577
C6 C5 C5 119.7(18) . 2_577
C7 C6 C5 119.8(16) . .
C7 C6 H6 120.1 . .
C5 C6 H6 120.1 . .
N1 C7 C6 120.3(16) . .
N1 C7 H7 119.8 . .
C6 C7 H7 119.8 . .

loop_
_geom_bond_atom_site_label_1
_geom_bond_atom_site_label_2
_geom_bond_distance
_geom_bond_site_symmetry_2
I1 Pb1 3.2421(15) 1_565
I1 Pb2 3.301(3) 1_465
I1 Pb1 3.3274(16) 1_465
I2 Pb1 3.2921(15) 1_655
I2 Pb1 3.3867(16) .
I2 Pb1 3.4290(16) 2_567
I3 Pb1 3.1341(18) .
I4 Pb2 3.301(2) 1_465
I4 Pb2 3.317(3) 1_565
Pb1 I1 3.2420(15) 1_545
Pb1 I2 3.2921(15) 1_455
Pb1 I1 3.3274(16) 1_645
Pb1 I2 3.4290(16) 2_567
Pb2 I4 3.301(2) 1_645
Pb2 I1 3.301(3) 1_645
Pb2 I4 3.317(3) 1_545
Co1 O3 2.083(11) .
Co1 O3 2.083(11) 2_576
Co1 O1 2.089(10) .
Co1 O1 2.089(10) 2_576
Co1 O4 2.097(13) .
Co1 O4 2.097(13) 2_576
O1 C1 1.29(2) .
O2 C1 1.23(2) .
N1 C3 1.33(2) .
N1 C7 1.35(2) .
N1 C2 1.48(2) .
C1 C2 1.51(2) .
C2 H2A 0.9900 .
C2 H2B 0.9900 .
C3 C4 1.39(3) .
C3 H3 0.9500 .
C4 C5 1.38(2) .
C4 H4 0.9500 .
C5 C6 1.42(2) .
C5 C5 1.48(3) 2_577
C6 C7 1.40(2) .
C6 H6 0.9500 .
C7 H7 0.9500 .
